data_4301519
loop_
_publ_author_name
'Fatima Setifi'
'Samia Benmansour'
'Mathieu Marchivie'
'Ga\"elle Dupouy'
'Smail Triki'
'Jean Sala-Pala'
'Jean-Yves Sala\"un'
'Carlos J. G\'omez-Garc\'ia'
'S\'ebastien Pillet'
'Claude Lecomte'
'Eliseo Ruiz'

_publ_section_title
;
Magnetic Bistability and Thermochromism in a Molecular CuII Chain
;
_journal_name_full 'Inorganic Chemistry'
_journal_page_first 1269
_journal_page_last 1271
_journal_paper_doi 10.1021/ic802292s
_journal_volume 48
_journal_year 2009
_chemical_compound_source 'synthesis as described'
_chemical_formula_moiety 'C26 H18 Cu N12 O3'
_chemical_formula_sum 'C26 H18 Cu N12 O3'
_chemical_formula_weight 610.06
_chemical_name_systematic
;
 ?
;
_space_group_IT_number 15
_symmetry_cell_setting monoclinic
_symmetry_Int_Tables_number 15
_symmetry_space_group_name_Hall '-I 2ya'
_symmetry_space_group_name_H-M 'I 1 2/a 1'
_atom_sites_solution_hydrogens geom
_atom_sites_solution_primary direct
_atom_sites_solution_secondary difmap
_audit_conform_dict_location ftp://ftp.iucr.org/pub/cif_core.dic
_audit_conform_dict_name cif_core.dic
_audit_conform_dict_version 2.3
_audit_creation_date 2008-06-06T11:37:17-00:00
_audit_creation_method 'WinGX routine CIF_UPDATE'
_cell_angle_alpha 90
_cell_angle_beta 91.787(11)
_cell_angle_gamma 90
_cell_formula_units_Z 4
_cell_length_a 10.1192(16)
_cell_length_b 11.7954(12)
_cell_length_c 24.897(2)
_cell_measurement_reflns_used 5559
_cell_measurement_temperature 40(2)
_cell_measurement_theta_max 30.7534
_cell_measurement_theta_min 2.9824
_cell_measurement_wavelength 0.71073
_cell_volume 2970.3(6)
_computing_cell_refinement
;
        CrysAlis RED, Oxford Diffraction Ltd.,
        Version 1.171.32.5 (release 08-05-2007 CrysAlis171 .NET)
        (compiled May  8 2007,13:10:02)
;
_computing_data_collection
;
        CrysAlis CCD, Oxford Diffraction Ltd.,
        Version 1.171.32.5 (release 08-05-2007 CrysAlis171 .NET)
        (compiled May  8 2007,13:10:02)
;
_computing_data_reduction
;
        CrysAlis RED, Oxford Diffraction Ltd.,
        Version 1.171.32.5 (release 08-05-2007 CrysAlis171 .NET)
        (compiled May  8 2007,13:10:02)
;
_computing_molecular_graphics 'Ortep-3 for Windows (Farrugia, 1997)'
_computing_publication_material 'WinGX publication routines (Farrugia, 1999)'
_computing_structure_refinement 'SHELXL-97 (Sheldrick, 1997)'
_computing_structure_solution 'SHELXS-86 (Sheldrick, 1986)'
_diffrn_ambient_temperature 40(2)
_diffrn_detector_area_resol_mean 8.4221
_diffrn_measured_fraction_theta_full 0.857
_diffrn_measured_fraction_theta_max 0.857
_diffrn_orient_matrix_UB_11 -0.0195567773
_diffrn_radiation_monochromator graphite
_diffrn_radiation_probe x-ray
_diffrn_radiation_type MoK\a
_diffrn_radiation_wavelength 0.71073
_diffrn_reflns_av_R_equivalents 0.0464
_diffrn_reflns_av_unetI/netI 0.0616
_diffrn_reflns_limit_h_max 12
_diffrn_reflns_limit_h_min -13
_diffrn_reflns_limit_k_max 16
_diffrn_reflns_limit_k_min -16
_diffrn_reflns_limit_l_max 35
_diffrn_reflns_limit_l_min -35
_diffrn_reflns_number 12181
_diffrn_reflns_theta_full 30.94
_diffrn_reflns_theta_max 30.94
_diffrn_reflns_theta_min 3
_exptl_absorpt_coefficient_mu 0.784
_exptl_absorpt_correction_T_max 1
_exptl_absorpt_correction_T_min 0.63952
_exptl_absorpt_correction_type multi-scan
_exptl_absorpt_process_details
;
        CrysAlis RED, Oxford Diffraction Ltd.,
        Version 1.171.32.5 (release 08-05-2007 CrysAlis171 .NET)
        (compiled May  8 2007,13:10:02)
        Empirical absorption correction using spherical harmonics,
 implemented in SCALE3 ABSPACK scaling algorithm.
;
_exptl_crystal_colour yellow
_exptl_crystal_density_diffrn 1.364
_exptl_crystal_density_method 'not measured'
_exptl_crystal_description prism
_exptl_crystal_F_000 1244
_exptl_crystal_size_max 0.30
_exptl_crystal_size_mid 0.15
_exptl_crystal_size_min 0.15
_refine_diff_density_max 1.55
_refine_diff_density_min -1.003
_refine_diff_density_rms 0.115
_refine_ls_extinction_method none
_refine_ls_goodness_of_fit_ref 1.074
_refine_ls_hydrogen_treatment noref
_refine_ls_matrix_type full
_refine_ls_number_parameters 245
_refine_ls_number_reflns 4035
_refine_ls_number_restraints 0
_refine_ls_restrained_S_all 1.074
_refine_ls_R_factor_all 0.0987
_refine_ls_R_factor_gt 0.0661
_refine_ls_shift/su_max 0
_refine_ls_shift/su_mean 0
_refine_ls_structure_factor_coef Fsqd
_refine_ls_weighting_details 'calc w=1/[\s^2^(Fo^2^)+(0.0514P)^2^+22.0926P] where P=(Fo^2^+2Fc^2^)/3'
_refine_ls_weighting_scheme calc
_refine_ls_wR_factor_gt 0.1516
_refine_ls_wR_factor_ref 0.1663
_reflns_number_gt 2842
_reflns_number_total 4035
_reflns_threshold_expression >2sigma(I)
_cod_data_source_file ic802292s_si_002_3.cif
_cod_data_source_block dc_40K
_cod_original_cell_volume 2970.2(6)
_cod_database_code 4301519

loop_
_symmetry_equiv_pos_as_xyz
'x, y, z'
'-x+1/2, y, -z'
'x+1/2, y+1/2, z+1/2'
'-x+1, y+1/2, -z+1/2'
'-x, -y, -z'
'x-1/2, -y, z'
'-x+1/2, -y+1/2, -z+1/2'
'x, -y+1/2, z+1/2'

loop_
_atom_site_label
_atom_site_type_symbol
_atom_site_fract_x
_atom_site_fract_y
_atom_site_fract_z
_atom_site_U_iso_or_equiv
_atom_site_adp_type
_atom_site_occupancy
_atom_site_symmetry_multiplicity
_atom_site_calc_flag
_atom_site_refinement_flags
_atom_site_disorder_assembly
_atom_site_disorder_group
Cu Cu 0.75 0.11839(5) 0.5 0.01818(18) Uani 1 2 d S . .
O1 O 0.6338(3) 0.4473(2) 0.28820(10) 0.0268(6) Uani 1 1 d . . .
O21 O 0.7870(10) 0.7573(8) 0.4955(4) 0.018(3) Uiso 0.25 1 d P . 1
O22 O 0.8371(14) 0.7554(10) 0.4882(5) 0.025(3) Uiso 0.25 1 d P A 2
N5 N 0.4663(3) 0.1121(3) 0.36448(12) 0.0239(7) Uani 1 1 d . . .
N2 N 0.5594(3) 0.1034(2) 0.54752(10) 0.0186(6) Uani 1 1 d . . .
N1 N 0.6441(3) -0.0044(2) 0.45915(11) 0.0182(6) Uani 1 1 d . . .
C71 C 0.660(6) 0.512(2) 0.4005(10) 0.041(8) Uani 0.41(8) 1 d P B 1
N42 N 0.665(6) 0.5997(13) 0.4185(8) 0.051(8) Uani 0.41(8) 1 d P B 1
C72 C 0.602(4) 0.5022(16) 0.4045(9) 0.045(6) Uani 0.59(8) 1 d P B 2
N41 N 0.586(5) 0.5902(12) 0.4234(4) 0.057(9) Uani 0.59(8) 1 d P B 2
N6 N 0.5846(4) 0.2153(3) 0.20513(12) 0.0257(7) Uani 1 1 d . . .
N3 N 0.6792(3) 0.2371(3) 0.44993(11) 0.0222(7) Uani 1 1 d . . .
C1 C 0.6852(4) -0.0606(3) 0.41588(13) 0.0204(8) Uani 1 1 d . . .
C5 C 0.6553(5) 0.3068(3) 0.41912(14) 0.0258(9) Uani 1 1 d . B .
C3 C 0.5171(4) 0.1585(3) 0.59110(13) 0.0211(8) Uani 1 1 d . . .
C6 C 0.6302(6) 0.3947(3) 0.38152(15) 0.0387(12) Uani 1 1 d . . .
C8 C 0.6137(4) 0.3696(3) 0.32590(13) 0.0248(8) Uani 1 1 d . B .
C10 C 0.5140(4) 0.1812(3) 0.33860(13) 0.0190(7) Uani 1 1 d . B .
C11 C 0.5809(4) 0.2392(3) 0.25014(13) 0.0193(7) Uani 1 1 d . B .
C9 C 0.5720(4) 0.2649(3) 0.30600(13) 0.0201(7) Uani 1 1 d . . .
C12 C 0.7334(6) 0.5363(4) 0.29672(19) 0.0427(13) Uani 1 1 d . . .
C13 C 0.7853(6) 0.5643(4) 0.2426(2) 0.0481(15) Uani 1 1 d . . .
C4 C 0.4768(4) 0.0298(3) 0.52435(12) 0.0159(7) Uani 1 1 d . . .
C2 C 0.6082(4) -0.1395(3) 0.38970(14) 0.0218(8) Uani 1 1 d . . .
H12A H 0.817(4) 0.504(3) 0.3154(17) 0.019(10) Uiso 1 1 d . . .
H1 H 0.771(5) -0.044(4) 0.4026(18) 0.028(12) Uiso 1 1 d . . .
H12B H 0.687(5) 0.604(4) 0.3113(19) 0.031(12) Uiso 1 1 d . . .
H2 H 0.646(4) -0.180(4) 0.3630(18) 0.028(12) Uiso 1 1 d . . .
H13A H 0.844(6) 0.626(5) 0.247(2) 0.054(16) Uiso 1 1 d . . .
H13C H 0.820(5) 0.500(5) 0.231(2) 0.035(14) Uiso 1 1 d . . .
H13B H 0.707(6) 0.597(5) 0.220(2) 0.062(18) Uiso 1 1 d . . .
H3 H 0.578(4) 0.211(3) 0.6054(15) 0.013(9) Uiso 1 1 d . . .

loop_
_atom_site_aniso_label
_atom_site_aniso_U_11
_atom_site_aniso_U_22
_atom_site_aniso_U_33
_atom_site_aniso_U_23
_atom_site_aniso_U_13
_atom_site_aniso_U_12
Cu 0.0316(4) 0.0174(3) 0.0051(2) 0 -0.0066(2) 0
O1 0.0461(19) 0.0197(12) 0.0136(11) 0.0048(9) -0.0147(11) -0.0037(12)
N5 0.0284(19) 0.0255(15) 0.0177(14) 0.0008(12) -0.0027(12) -0.0021(14)
N2 0.0284(18) 0.0193(14) 0.0079(12) -0.0002(10) -0.0034(11) 0.0025(12)
N1 0.0294(18) 0.0172(13) 0.0076(12) 0.0006(10) -0.0057(11) 0.0022(12)
C71 0.09(2) 0.010(6) 0.019(6) 0.000(4) -0.012(11) -0.009(10)
N42 0.10(2) 0.037(7) 0.018(5) 0.009(4) -0.026(8) -0.028(9)
C72 0.098(17) 0.018(5) 0.018(5) 0.009(4) -0.033(8) -0.012(8)
N41 0.13(3) 0.018(4) 0.019(3) 0.002(3) -0.021(7) -0.002(7)
N6 0.040(2) 0.0249(16) 0.0116(13) 0.0015(11) -0.0050(13) -0.0034(14)
N3 0.038(2) 0.0193(14) 0.0089(12) -0.0029(10) -0.0080(12) -0.0013(13)
C1 0.027(2) 0.0240(17) 0.0098(14) 0.0003(12) -0.0013(14) 0.0061(15)
C5 0.048(3) 0.0168(16) 0.0114(15) -0.0042(12) -0.0102(16) 0.0005(16)
C3 0.036(2) 0.0158(15) 0.0108(14) -0.0028(12) -0.0081(14) 0.0022(15)
C6 0.086(4) 0.0159(18) 0.0131(16) -0.0017(13) -0.0164(19) 0.004(2)
C8 0.043(2) 0.0198(17) 0.0110(14) 0.0025(13) -0.0101(15) 0.0027(16)
C10 0.023(2) 0.0227(17) 0.0109(14) -0.0015(12) -0.0028(13) 0.0000(14)
C11 0.025(2) 0.0191(16) 0.0130(15) 0.0018(12) -0.0053(13) -0.0008(14)
C9 0.032(2) 0.0212(17) 0.0072(13) 0.0025(12) -0.0024(13) 0.0007(15)
C12 0.070(4) 0.0197(19) 0.036(2) 0.0082(17) -0.036(2) -0.011(2)
C13 0.057(4) 0.030(2) 0.055(3) 0.022(2) -0.037(3) -0.015(2)
C4 0.024(2) 0.0170(15) 0.0060(13) 0.0014(11) -0.0039(12) 0.0044(13)
C2 0.030(2) 0.0226(18) 0.0127(15) -0.0025(13) -0.0030(14) 0.0000(15)

loop_
_atom_type_symbol
_atom_type_description
_atom_type_scat_dispersion_real
_atom_type_scat_dispersion_imag
_atom_type_scat_source
C C 0.0033 0.0016 'International Tables Vol C Tables 4.2.6.8 and 6.1.1.4'
H H 0 0 'International Tables Vol C Tables 4.2.6.8 and 6.1.1.4'
N N 0.0061 0.0033 'International Tables Vol C Tables 4.2.6.8 and 6.1.1.4'
O O 0.0106 0.006 'International Tables Vol C Tables 4.2.6.8 and 6.1.1.4'
Cu Cu 0.3201 1.2651 'International Tables Vol C Tables 4.2.6.8 and 6.1.1.4'

loop_
_geom_angle_atom_site_label_1
_geom_angle_atom_site_label_2
_geom_angle_atom_site_label_3
_geom_angle
_geom_angle_site_symmetry_1
_geom_angle_site_symmetry_3
_geom_angle_publ_flag
N3 Cu N3 90.75(16) 2_656 . ?
N3 Cu N1 167.86(13) 2_656 . ?
N3 Cu N1 90.78(11) . . ?
N3 Cu N1 90.78(11) 2_656 2_656 ?
N3 Cu N1 167.86(13) . 2_656 ?
N1 Cu N1 90.25(16) . 2_656 ?
N3 Cu N2 94.88(12) 2_656 2_656 ?
N3 Cu N2 91.31(12) . 2_656 ?
N1 Cu N2 97.13(11) . 2_656 ?
N1 Cu N2 76.56(11) 2_656 2_656 ?
N3 Cu N2 91.31(12) 2_656 . ?
N3 Cu N2 94.88(12) . . ?
N1 Cu N2 76.56(11) . . ?
N1 Cu N2 97.13(11) 2_656 . ?
N2 Cu N2 171.20(15) 2_656 . ?
C8 O1 C12 120.7(3) . . ?
C4 N2 C3 117.1(3) . . ?
C4 N2 Cu 110.7(2) . . ?
C3 N2 Cu 132.1(3) . . ?
C4 N1 C1 116.4(3) 5_656 . ?
C4 N1 Cu 118.3(2) 5_656 . ?
C1 N1 Cu 125.2(3) . . ?
N42 C71 C6 170(3) . . ?
N41 C72 C6 176.3(18) . . ?
C5 N3 Cu 171.0(4) . . ?
N1 C1 C2 122.2(4) . . ?
N3 C5 C6 178.0(5) . . ?
N2 C3 C2 121.1(3) . 5_656 ?
C5 C6 C8 120.4(3) . . ?
C5 C6 C72 114.9(8) . . ?
C8 C6 C72 123.9(7) . . ?
C5 C6 C71 116.1(11) . . ?
C8 C6 C71 121.3(10) . . ?
C72 C6 C71 24.0(14) . . ?
O1 C8 C9 114.3(3) . . ?
O1 C8 C6 121.8(3) . . ?
C9 C8 C6 123.9(3) . . ?
N5 C10 C9 179.0(4) . . ?
N6 C11 C9 177.5(4) . . ?
C8 C9 C10 122.8(3) . . ?
C8 C9 C11 120.5(3) . . ?
C10 C9 C11 116.7(3) . . ?
O1 C12 C13 106.6(3) . . ?
N2 C4 N1 125.8(3) . 5_656 ?
N2 C4 C4 116.9(4) . 5_656 ?
N1 C4 C4 117.3(4) 5_656 5_656 ?
C1 C2 C3 117.4(3) . 5_656 ?

loop_
_geom_bond_atom_site_label_1
_geom_bond_atom_site_label_2
_geom_bond_distance
_geom_bond_site_symmetry_2
_geom_bond_publ_flag
Cu N3 1.993(3) 2_656 ?
Cu N3 1.993(3) . ?
Cu N1 2.052(3) . ?
Cu N1 2.052(3) 2_656 ?
Cu N2 2.301(3) 2_656 ?
Cu N2 2.301(3) . ?
O1 C8 1.332(4) . ?
O1 C12 1.467(5) . ?
O21 O21 0.79(2) 2_656 ?
N5 C10 1.154(5) . ?
N2 C4 1.326(4) . ?
N2 C3 1.346(4) . ?
N1 C4 1.337(5) 5_656 ?
N1 C1 1.343(4) . ?
C71 N42 1.13(3) . ?
C71 C6 1.49(3) . ?
C72 N41 1.15(2) . ?
C72 C6 1.42(2) . ?
N6 C11 1.157(4) . ?
N3 C5 1.146(5) . ?
C1 C2 1.366(5) . ?
C5 C6 1.414(5) . ?
C3 C2 1.387(6) 5_656 ?
C6 C8 1.421(5) . ?
C8 C9 1.391(5) . ?
C10 C9 1.417(5) . ?
C11 C9 1.429(5) . ?
C12 C13 1.499(8) . ?
C4 N1 1.337(5) 5_656 ?
C4 C4 1.490(6) 5_656 ?
C2 C3 1.387(6) 5_656 ?
